data_7005009
loop_
_publ_author_name
'Burrows, Andrew D.'
'Dodds, Deborah'
'Kirk, Andrew S.'
'Lowe, John P.'
'Mahon, Mary F.'
'Warren, John E.'
'Whittlesey, Michael K.'

_publ_section_title
;
 Substitution and derivatization reactions of a water soluble iron(II)
 complex containing a self-assembled tetradentate phosphine ligand.
;
_journal_issue 5
_journal_name_full 'Dalton transactions (Cambridge, England : 2003)'
_journal_page_first 570
_journal_page_last 580
_journal_paper_doi 10.1039/b614726g
_journal_year 2007
_chemical_formula_sum 'C14 H32 Fe N2 O13 P4 S'
_chemical_formula_weight 648.21
_chemical_name_systematic
;
?
;
_space_group_IT_number 61
_symmetry_cell_setting orthorhombic
_symmetry_space_group_name_Hall '-P 2ac 2ab'
_symmetry_space_group_name_H-M 'P b c a'
_atom_sites_solution_hydrogens geom
_atom_sites_solution_primary direct
_atom_sites_solution_secondary difmap
_audit_creation_method SHELXL-97
_cell_angle_alpha 90.00
_cell_angle_beta 90.00
_cell_angle_gamma 90.00
_cell_formula_units_Z 8
_cell_length_a 16.3440(8)
_cell_length_b 14.2436(7)
_cell_length_c 20.7566(10)
_cell_measurement_reflns_used 6723
_cell_measurement_temperature 150(2)
_cell_measurement_theta_max 28
_cell_measurement_theta_min 2
_cell_volume 4832.1(4)
_computing_cell_refinement 'Bruker SAINT'
_computing_data_collection 'Bruker SMART'
_computing_data_reduction 'Bruker SAINT'
_computing_molecular_graphics 'Bruker SHELXTL'
_computing_publication_material 'Bruker SHELXTL'
_computing_structure_refinement 'SHELXL-97 (Sheldrick, 1997)'
_computing_structure_solution 'SHELXS-97 (Sheldrick, 1990)'
_diffrn_ambient_temperature 293(2)
_diffrn_measured_fraction_theta_full 0.998
_diffrn_measured_fraction_theta_max 0.998
_diffrn_measurement_device_type 'CCD area detector'
_diffrn_measurement_method 'omega scans'
_diffrn_radiation_monochromator graphite
_diffrn_radiation_source 'sealed tube'
_diffrn_radiation_type MoK\a
_diffrn_radiation_wavelength 0.71073
_diffrn_reflns_av_R_equivalents 0.0743
_diffrn_reflns_av_sigmaI/netI 0.0504
_diffrn_reflns_limit_h_max 21
_diffrn_reflns_limit_h_min -20
_diffrn_reflns_limit_k_max 18
_diffrn_reflns_limit_k_min -10
_diffrn_reflns_limit_l_max 27
_diffrn_reflns_limit_l_min -27
_diffrn_reflns_number 33194
_diffrn_reflns_theta_full 28.28
_diffrn_reflns_theta_max 28.28
_diffrn_reflns_theta_min 3.69
_exptl_absorpt_coefficient_mu 1.044
_exptl_absorpt_correction_T_max 0.91
_exptl_absorpt_correction_T_min 0.79
_exptl_absorpt_correction_type multi-scan
_exptl_absorpt_process_details
;
?
;
_exptl_crystal_colour orange
_exptl_crystal_density_diffrn 1.782
_exptl_crystal_density_method 'not measured'
_exptl_crystal_description needle
_exptl_crystal_F_000 2688
_exptl_crystal_size_max 0.22
_exptl_crystal_size_mid 0.18
_exptl_crystal_size_min 0.08
_refine_diff_density_max 0.610
_refine_diff_density_min -0.343
_refine_diff_density_rms 0.090
_refine_ls_extinction_method none
_refine_ls_goodness_of_fit_ref 0.949
_refine_ls_hydrogen_treatment mixed
_refine_ls_matrix_type full
_refine_ls_number_parameters 330
_refine_ls_number_reflns 5968
_refine_ls_number_restraints 2
_refine_ls_restrained_S_all 0.949
_refine_ls_R_factor_all 0.0566
_refine_ls_R_factor_gt 0.0364
_refine_ls_shift/su_max 0.001
_refine_ls_shift/su_mean 0.000
_refine_ls_structure_factor_coef Fsqd
_refine_ls_weighting_details 'calc w=1/[\s^2^(Fo^2^)+(0.0465P)^2^+0.0000P] where P=(Fo^2^+2Fc^2^)/3'
_refine_ls_weighting_scheme calc
_refine_ls_wR_factor_gt 0.0787
_refine_ls_wR_factor_ref 0.0854
_reflns_number_gt 4439
_reflns_number_total 5968
_reflns_threshold_expression >2sigma(I)
_cod_data_source_file b614726g.txt
_cod_data_source_block c:\word_f~1\papers\inorga~1\adbmkw\6_fepco\fepco
_cod_depositor_comments
;
The following automatic conversions were performed:
'_symmetry_cell_setting' value 'Orthorhombic' changed to 'orthorhombic'
according to '/home/saulius/struct/CIF-dictionaries/cif_core.dic'
dictionary named 'cif_core.dic' version 2.4.1 from
2010-06-29.

'_exptl_absorpt_correction_type' value 'Multi-Scan' changed
to 'multi-scan' according to
'/home/saulius/struct/CIF-dictionaries/cif_core.dic' dictionary named
'cif_core.dic' version 2.4.1 from 2010-06-29.

Automatic conversion script
Id: cif_fix_enum 1527 2010-12-29 10:47:43Z saulius 
;
_cod_original_sg_symbol_H-M Pbca
_cod_database_code 7005009

loop_
_symmetry_equiv_pos_as_xyz
'x, y, z'
'-x+1/2, -y, z+1/2'
'x+1/2, -y+1/2, -z'
'-x, y+1/2, -z+1/2'
'-x, -y, -z'
'x-1/2, y, -z-1/2'
'-x-1/2, y-1/2, z'
'x, -y-1/2, z-1/2'

loop_
_atom_site_label
_atom_site_type_symbol
_atom_site_fract_x
_atom_site_fract_y
_atom_site_fract_z
_atom_site_U_iso_or_equiv
_atom_site_adp_type
_atom_site_occupancy
_atom_site_symmetry_multiplicity
_atom_site_calc_flag
_atom_site_refinement_flags
_atom_site_disorder_assembly
_atom_site_disorder_group
Fe1 Fe 0.429052(19) 0.75246(2) 0.345874(15) 0.01152(8) Uani 1 1 d . . .
S1 S 0.73204(3) 0.49273(4) 0.39841(3) 0.01748(13) Uani 1 1 d . . .
P1 P 0.46893(3) 0.90441(4) 0.33261(3) 0.01361(13) Uani 1 1 d . . .
P2 P 0.35322(4) 0.82370(4) 0.42310(3) 0.01426(13) Uani 1 1 d . . .
P3 P 0.32700(3) 0.76732(4) 0.27291(3) 0.01434(13) Uani 1 1 d . . .
P4 P 0.53260(4) 0.72404(4) 0.41575(3) 0.01343(13) Uani 1 1 d . . .
O1 O 0.53843(10) 0.68906(13) 0.24269(8) 0.0227(4) Uani 1 1 d . . .
O2 O 0.36555(11) 0.56448(14) 0.37707(10) 0.0305(5) Uani 1 1 d . . .
O3 O 0.57558(11) 1.02937(13) 0.28002(9) 0.0252(4) Uani 1 1 d . . .
H3 H 0.6176 1.0229 0.3029 0.030 Uiso 1 1 calc R . .
O4 O 0.34823(12) 0.69698(15) 0.51356(10) 0.0343(5) Uani 1 1 d . . .
H4 H 0.3225 0.6615 0.5388 0.041 Uiso 1 1 calc R . .
O5 O 0.20992(11) 0.68654(13) 0.34460(8) 0.0230(4) Uani 1 1 d . . .
H5 H 0.1683 0.7212 0.3445 0.028 Uiso 1 1 calc R . .
O6 O 0.41829(10) 0.82614(13) 0.17329(9) 0.0211(4) Uani 1 1 d . . .
H6 H 0.3950 0.8736 0.1578 0.025 Uiso 1 1 calc R . .
O7 O 0.59060(10) 0.60971(14) 0.50943(8) 0.0232(4) Uani 1 1 d . . .
H7 H 0.6322 0.5862 0.4919 0.028 Uiso 1 1 calc R . .
O8 O 0.64844(10) 0.79476(12) 0.33848(8) 0.0202(4) Uani 1 1 d . . .
H8 H 0.6749 0.8340 0.3604 0.024 Uiso 1 1 calc R . .
O9 O 0.64934(11) 0.48386(14) 0.37048(10) 0.0293(4) Uani 1 1 d . . .
O10 O 0.72825(11) 0.54958(14) 0.45722(9) 0.0271(4) Uani 1 1 d . . .
O11 O 0.76200(11) 0.39685(13) 0.41516(9) 0.0284(4) Uani 1 1 d . . .
O12 O 0.78735(12) 0.53490(14) 0.35122(10) 0.0319(5) Uani 1 1 d . . .
O13 O 0.08182(12) 0.80470(18) 0.37098(10) 0.0360(5) Uani 1 1 d D . .
N1 N 0.29812(12) 0.94609(14) 0.32640(10) 0.0167(4) Uani 1 1 d . . .
N2 N 0.50226(12) 0.90285(14) 0.46682(9) 0.0168(4) Uani 1 1 d . . .
C1 C 0.49550(14) 0.71323(17) 0.28192(11) 0.0156(5) Uani 1 1 d . . .
C2 C 0.38906(13) 0.63641(18) 0.36558(11) 0.0167(5) Uani 1 1 d . . .
C3 C 0.37936(14) 0.98505(18) 0.31822(13) 0.0201(5) Uani 1 1 d . . .
H3A H 0.3848 1.0393 0.3477 0.024 Uiso 1 1 calc R . .
H3B H 0.3836 1.0095 0.2737 0.024 Uiso 1 1 calc R . .
C4 C 0.51798(15) 0.95277(17) 0.40726(11) 0.0186(5) Uani 1 1 d . . .
H4A H 0.5779 0.9544 0.4003 0.022 Uiso 1 1 calc R . .
H4B H 0.4994 1.0184 0.4127 0.022 Uiso 1 1 calc R . .
C5 C 0.54093(14) 0.94035(17) 0.26754(12) 0.0183(5) Uani 1 1 d . . .
H5A H 0.5852 0.8932 0.2638 0.022 Uiso 1 1 calc R . .
H5B H 0.5113 0.9423 0.2260 0.022 Uiso 1 1 calc R . .
C6 C 0.41629(14) 0.89218(18) 0.48168(11) 0.0184(5) Uani 1 1 d . . .
H6A H 0.3921 0.9556 0.4857 0.022 Uiso 1 1 calc R . .
H6B H 0.4117 0.8616 0.5243 0.022 Uiso 1 1 calc R . .
C7 C 0.28034(14) 0.91295(18) 0.39094(11) 0.0189(5) Uani 1 1 d . . .
H7A H 0.2246 0.8856 0.3912 0.023 Uiso 1 1 calc R . .
H7B H 0.2800 0.9675 0.4205 0.023 Uiso 1 1 calc R . .
C8 C 0.29197(15) 0.75119(19) 0.47744(12) 0.0204(5) Uani 1 1 d . . .
H8A H 0.2587 0.7912 0.5063 0.025 Uiso 1 1 calc R . .
H8B H 0.2548 0.7099 0.4526 0.025 Uiso 1 1 calc R . .
C9 C 0.27347(14) 0.88192(18) 0.27592(12) 0.0191(5) Uani 1 1 d . . .
H9A H 0.2815 0.9137 0.2340 0.023 Uiso 1 1 calc R . .
H9B H 0.2142 0.8697 0.2807 0.023 Uiso 1 1 calc R . .
C10 C 0.24269(14) 0.68163(18) 0.28140(11) 0.0190(5) Uani 1 1 d . . .
H10A H 0.1993 0.6956 0.2495 0.023 Uiso 1 1 calc R . .
H10B H 0.2634 0.6175 0.2730 0.023 Uiso 1 1 calc R . .
C11 C 0.35888(14) 0.75636(18) 0.18773(11) 0.0175(5) Uani 1 1 d . . .
H11A H 0.3823 0.6932 0.1801 0.021 Uiso 1 1 calc R . .
H11B H 0.3108 0.7642 0.1592 0.021 Uiso 1 1 calc R . .
C12 C 0.55011(15) 0.81821(18) 0.47563(12) 0.0207(5) Uani 1 1 d . . .
H12A H 0.5383 0.7927 0.5190 0.025 Uiso 1 1 calc R . .
H12B H 0.6088 0.8354 0.4746 0.025 Uiso 1 1 calc R . .
C13 C 0.52617(14) 0.61515(18) 0.46371(11) 0.0185(5) Uani 1 1 d . . .
H13C H 0.4729 0.6131 0.4865 0.022 Uiso 1 1 calc R . .
H13D H 0.5289 0.5602 0.4346 0.022 Uiso 1 1 calc R . .
C14 C 0.63314(13) 0.71370(18) 0.37615(12) 0.0177(5) Uani 1 1 d . . .
H14A H 0.6765 0.7067 0.4091 0.021 Uiso 1 1 calc R . .
H14B H 0.6340 0.6573 0.3483 0.021 Uiso 1 1 calc R . .
H13A H 0.0303(10) 0.806(3) 0.3582(19) 0.081(15) Uiso 1 1 d D . .
H13B H 0.081(2) 0.837(2) 0.4073(10) 0.050(11) Uiso 1 1 d D . .

loop_
_atom_site_aniso_label
_atom_site_aniso_U_11
_atom_site_aniso_U_22
_atom_site_aniso_U_33
_atom_site_aniso_U_23
_atom_site_aniso_U_13
_atom_site_aniso_U_12
Fe1 0.00958(15) 0.01178(15) 0.01320(15) 0.00007(13) -0.00021(12) -0.00005(12)
S1 0.0150(3) 0.0155(3) 0.0220(3) -0.0013(2) 0.0021(2) 0.0025(2)
P1 0.0117(3) 0.0123(3) 0.0169(3) -0.0004(2) 0.0012(2) -0.0007(2)
P2 0.0124(3) 0.0161(3) 0.0143(3) 0.0002(2) 0.0018(2) 0.0004(2)
P3 0.0119(3) 0.0153(3) 0.0158(3) 0.0006(2) -0.0015(2) -0.0003(2)
P4 0.0117(3) 0.0139(3) 0.0147(3) -0.0002(2) -0.0012(2) 0.0007(2)
O1 0.0203(9) 0.0255(10) 0.0224(9) -0.0048(8) 0.0013(7) 0.0025(8)
O2 0.0298(10) 0.0220(10) 0.0398(12) 0.0076(9) -0.0063(9) -0.0064(9)
O3 0.0216(9) 0.0208(10) 0.0331(10) 0.0076(8) -0.0049(8) -0.0078(8)
O4 0.0274(10) 0.0393(12) 0.0363(12) 0.0235(10) 0.0059(8) 0.0042(9)
O5 0.0194(9) 0.0286(10) 0.0211(9) 0.0025(8) 0.0010(7) -0.0004(8)
O6 0.0159(8) 0.0225(10) 0.0248(9) 0.0077(8) 0.0012(7) -0.0003(7)
O7 0.0213(9) 0.0323(11) 0.0160(8) 0.0010(8) -0.0004(7) 0.0109(8)
O8 0.0186(9) 0.0202(9) 0.0218(9) 0.0014(7) 0.0001(7) -0.0052(7)
O9 0.0207(9) 0.0239(10) 0.0433(12) -0.0112(9) -0.0082(8) 0.0027(8)
O10 0.0228(9) 0.0316(11) 0.0269(10) -0.0080(8) -0.0029(8) 0.0064(8)
O11 0.0269(10) 0.0211(10) 0.0373(11) 0.0077(9) 0.0099(8) 0.0098(8)
O12 0.0287(10) 0.0283(11) 0.0386(11) 0.0080(9) 0.0135(9) 0.0031(9)
O13 0.0240(10) 0.0558(15) 0.0284(11) -0.0146(10) -0.0052(8) 0.0074(10)
N1 0.0128(9) 0.0155(10) 0.0218(10) 0.0001(8) 0.0012(8) 0.0029(8)
N2 0.0151(9) 0.0168(10) 0.0186(10) -0.0022(8) 0.0014(8) -0.0009(8)
C1 0.0129(11) 0.0157(11) 0.0181(11) 0.0010(9) -0.0029(9) -0.0011(9)
C2 0.0118(10) 0.0211(13) 0.0172(11) -0.0025(10) -0.0036(9) 0.0015(10)
C3 0.0148(11) 0.0151(12) 0.0303(14) 0.0047(11) 0.0006(10) 0.0021(10)
C4 0.0199(12) 0.0160(11) 0.0199(11) -0.0049(10) -0.0002(9) -0.0049(10)
C5 0.0150(11) 0.0189(12) 0.0211(12) 0.0009(10) 0.0023(9) -0.0037(10)
C6 0.0180(11) 0.0209(12) 0.0163(11) -0.0061(10) 0.0014(9) -0.0007(10)
C7 0.0166(11) 0.0207(13) 0.0193(12) 0.0004(10) 0.0025(9) 0.0062(10)
C8 0.0160(11) 0.0247(13) 0.0205(12) 0.0045(11) 0.0065(9) 0.0007(10)
C9 0.0160(11) 0.0215(13) 0.0198(12) 0.0022(10) -0.0043(9) 0.0041(10)
C10 0.0138(11) 0.0224(13) 0.0208(12) 0.0009(10) -0.0027(9) -0.0054(10)
C11 0.0169(11) 0.0193(12) 0.0163(11) -0.0002(10) -0.0021(9) -0.0009(10)
C12 0.0193(12) 0.0246(14) 0.0182(11) -0.0050(10) -0.0057(9) 0.0030(10)
C13 0.0147(11) 0.0215(13) 0.0193(12) 0.0045(10) 0.0004(9) 0.0031(10)
C14 0.0135(11) 0.0184(12) 0.0214(12) 0.0010(10) -0.0003(9) 0.0016(10)

loop_
_atom_type_symbol
_atom_type_description
_atom_type_scat_dispersion_real
_atom_type_scat_dispersion_imag
_atom_type_scat_source
Fe Fe 0.3463 0.8444 'International Tables Vol C Tables 4.2.6.8 and 6.1.1.4'
P P 0.1023 0.0942 'International Tables Vol C Tables 4.2.6.8 and 6.1.1.4'
S S 0.1246 0.1234 'International Tables Vol C Tables 4.2.6.8 and 6.1.1.4'
O O 0.0106 0.0060 'International Tables Vol C Tables 4.2.6.8 and 6.1.1.4'
C C 0.0033 0.0016 'International Tables Vol C Tables 4.2.6.8 and 6.1.1.4'
N N 0.0061 0.0033 'International Tables Vol C Tables 4.2.6.8 and 6.1.1.4'
H H 0.0000 0.0000 'International Tables Vol C Tables 4.2.6.8 and 6.1.1.4'

loop_
_geom_angle_atom_site_label_1
_geom_angle_atom_site_label_2
_geom_angle_atom_site_label_3
_geom_angle
_geom_angle_site_symmetry_1
_geom_angle_site_symmetry_3
_geom_angle_publ_flag
C1 Fe1 C2 95.74(11) . . ?
C1 Fe1 P3 88.86(7) . . ?
C2 Fe1 P3 88.32(7) . . ?
C1 Fe1 P4 88.05(7) . . ?
C2 Fe1 P4 87.84(7) . . ?
P3 Fe1 P4 174.81(3) . . ?
C1 Fe1 P2 171.32(8) . . ?
C2 Fe1 P2 92.93(8) . . ?
P3 Fe1 P2 91.63(2) . . ?
P4 Fe1 P2 92.05(2) . . ?
C1 Fe1 P1 91.90(8) . . ?
C2 Fe1 P1 172.34(8) . . ?
P3 Fe1 P1 92.36(2) . . ?
P4 Fe1 P1 91.92(2) . . ?
P2 Fe1 P1 79.43(2) . . ?
O12 S1 O10 110.92(12) . . ?
O12 S1 O9 109.77(12) . . ?
O10 S1 O9 109.61(11) . . ?
O12 S1 O11 109.22(11) . . ?
O10 S1 O11 108.99(12) . . ?
O9 S1 O11 108.28(11) . . ?
C5 P1 C4 103.18(11) . . ?
C5 P1 C3 102.02(11) . . ?
C4 P1 C3 103.84(12) . . ?
C5 P1 Fe1 121.98(8) . . ?
C4 P1 Fe1 111.81(8) . . ?
C3 P1 Fe1 112.09(8) . . ?
C8 P2 C7 104.84(11) . . ?
C8 P2 C6 101.28(11) . . ?
C7 P2 C6 103.26(12) . . ?
C8 P2 Fe1 118.88(9) . . ?
C7 P2 Fe1 113.66(8) . . ?
C6 P2 Fe1 113.10(8) . . ?
C10 P3 C11 104.20(11) . . ?
C10 P3 C9 103.08(11) . . ?
C11 P3 C9 103.86(11) . . ?
C10 P3 Fe1 115.07(8) . . ?
C11 P3 Fe1 115.10(8) . . ?
C9 P3 Fe1 114.07(8) . . ?
C14 P4 C13 102.95(11) . . ?
C14 P4 C12 102.68(12) . . ?
C13 P4 C12 104.80(12) . . ?
C14 P4 Fe1 113.26(8) . . ?
C13 P4 Fe1 116.93(8) . . ?
C12 P4 Fe1 114.58(8) . . ?
C9 N1 C3 114.33(19) . . ?
C9 N1 C7 114.0(2) . . ?
C3 N1 C7 114.63(19) . . ?
C6 N2 C12 114.2(2) . . ?
C6 N2 C4 113.94(19) . . ?
C12 N2 C4 114.85(19) . . ?
O1 C1 Fe1 178.6(2) . . ?
O2 C2 Fe1 178.8(2) . . ?
N1 C3 P1 117.37(17) . . ?
N2 C4 P1 116.66(16) . . ?
O3 C5 P1 111.52(17) . . ?
N2 C6 P2 116.86(16) . . ?
N1 C7 P2 115.12(16) . . ?
O4 C8 P2 106.22(16) . . ?
N1 C9 P3 116.70(16) . . ?
O5 C10 P3 109.69(16) . . ?
O6 C11 P3 109.57(16) . . ?
N2 C12 P4 115.78(16) . . ?
O7 C13 P4 111.36(17) . . ?
O8 C14 P4 109.77(16) . . ?

loop_
_geom_bond_atom_site_label_1
_geom_bond_atom_site_label_2
_geom_bond_distance
_geom_bond_site_symmetry_2
_geom_bond_publ_flag
Fe1 C1 1.804(2) . ?
Fe1 C2 1.824(3) . ?
Fe1 P3 2.2628(7) . ?
Fe1 P4 2.2653(6) . ?
Fe1 P2 2.2660(7) . ?
Fe1 P1 2.2771(7) . ?
S1 O12 1.4620(19) . ?
S1 O10 1.4660(19) . ?
S1 O9 1.4762(18) . ?
S1 O11 1.4919(19) . ?
P1 C5 1.863(2) . ?
P1 C4 1.876(2) . ?
P1 C3 1.885(2) . ?
P2 C8 1.828(2) . ?
P2 C7 1.866(2) . ?
P2 C6 1.869(2) . ?
P3 C10 1.849(2) . ?
P3 C11 1.850(2) . ?
P3 C9 1.853(3) . ?
P4 C14 1.843(2) . ?
P4 C13 1.846(2) . ?
P4 C12 1.851(3) . ?
O1 C1 1.129(3) . ?
O2 C2 1.120(3) . ?
O3 C5 1.413(3) . ?
O4 C8 1.416(3) . ?
O5 C10 1.419(3) . ?
O6 C11 1.421(3) . ?
O7 C13 1.420(3) . ?
O8 C14 1.417(3) . ?
N1 C9 1.448(3) . ?
N1 C3 1.449(3) . ?
N1 C7 1.450(3) . ?
N2 C6 1.447(3) . ?
N2 C12 1.449(3) . ?
N2 C4 1.449(3) . ?
